data_4316915
loop_
_publ_author_name
'Yong-Fei Zeng'
'Guan-Cheng Xu'
'Xin Hu'
'Zhuo Chen'
'Xian-He Bu'
'Song Gao'
'E. C. Sa\~nudo'

_publ_section_title
;
 Single-Molecule-Magnet Behavior in a Fe12Sm4 Cluster
;
_journal_name_full 'Inorganic Chemistry'
_journal_page_first 9734
_journal_page_last 9736
_journal_paper_doi 10.1021/ic1009708
_journal_volume 49
_journal_year 2010
_chemical_formula_sum 'C168 H124 Fe12 La4 O62'
_chemical_formula_weight 4360.51
_chemical_name_systematic
; 
 ? 
;
_space_group_IT_number 15
_symmetry_cell_setting monoclinic
_symmetry_space_group_name_Hall '-C 2yc'
_symmetry_space_group_name_H-M 'C 1 2/c 1'
_atom_sites_solution_hydrogens geom
_atom_sites_solution_primary direct
_atom_sites_solution_secondary difmap
_audit_creation_method SHELXL-97
_cell_angle_alpha 90.00
_cell_angle_beta 92.23(3)
_cell_angle_gamma 90.00
_cell_formula_units_Z 4
_cell_length_a 31.075(8)
_cell_length_b 28.152(9)
_cell_length_c 20.747(4)
_cell_measurement_reflns_used 51374
_cell_measurement_temperature 293(2)
_cell_measurement_theta_max 27.97
_cell_measurement_theta_min 2.98
_cell_volume 18136(8)
_computing_structure_refinement 'SHELXL-97 (Sheldrick, 1997)'
_computing_structure_solution 'SHELXS-97 (Sheldrick, 1990)'
_diffrn_ambient_temperature 293(2)
_diffrn_measured_fraction_theta_full 0.998
_diffrn_measured_fraction_theta_max 0.998
_diffrn_measurement_device_type MINI-SCX
_diffrn_measurement_method '\W SCAN'
_diffrn_radiation_monochromator graphite
_diffrn_radiation_source 'fine-focus sealed tube'
_diffrn_radiation_type MoK\a
_diffrn_radiation_wavelength 0.71073
_diffrn_reflns_av_R_equivalents 0.2411
_diffrn_reflns_av_sigmaI/netI 0.1990
_diffrn_reflns_limit_h_max 36
_diffrn_reflns_limit_h_min -36
_diffrn_reflns_limit_k_max 33
_diffrn_reflns_limit_k_min -33
_diffrn_reflns_limit_l_max 24
_diffrn_reflns_limit_l_min -24
_diffrn_reflns_number 71867
_diffrn_reflns_theta_full 25.02
_diffrn_reflns_theta_max 25.02
_diffrn_reflns_theta_min 2.98
_diffrn_standards_decay_% none
_diffrn_standards_interval_count 0
_diffrn_standards_number 0
_exptl_absorpt_coefficient_mu 1.930
_exptl_absorpt_correction_T_max 0.711
_exptl_absorpt_correction_T_min 0.662
_exptl_absorpt_correction_type multi-scan
_exptl_crystal_colour ORANGE
_exptl_crystal_density_diffrn 1.597
_exptl_crystal_density_method 'not measured'
_exptl_crystal_description BLOCK
_exptl_crystal_F_000 8672
_exptl_crystal_size_max 0.2
_exptl_crystal_size_mid 0.2
_exptl_crystal_size_min 0.2
_refine_diff_density_max 1.130
_refine_diff_density_min -0.697
_refine_diff_density_rms 0.155
_refine_ls_extinction_method none
_refine_ls_goodness_of_fit_ref 1.151
_refine_ls_hydrogen_treatment constr
_refine_ls_matrix_type full
_refine_ls_number_parameters 1171
_refine_ls_number_reflns 15979
_refine_ls_number_restraints 0
_refine_ls_restrained_S_all 1.151
_refine_ls_R_factor_all 0.2150
_refine_ls_R_factor_gt 0.1172
_refine_ls_shift/su_max 0.089
_refine_ls_shift/su_mean 0.002
_refine_ls_structure_factor_coef Fsqd
_refine_ls_weighting_details 'calc w=1/[\s^2^(Fo^2^)+(0.0000P)^2^+328.4083P] where P=(Fo^2^+2Fc^2^)/3'
_refine_ls_weighting_scheme calc
_refine_ls_wR_factor_gt 0.1444
_refine_ls_wR_factor_ref 0.1695
_reflns_number_gt 8644
_reflns_number_total 15979
_reflns_threshold_expression >2sigma(I)
_cod_data_source_file ic1009708_si_002_3.cif
_cod_data_source_block 2
_cod_depositor_comments
;
The following automatic conversions were performed:

'_symmetry_cell_setting' value 'MONOCLINIC' changed to 'monoclinic'
according to the built-in table from CIF Core dictionary named
'cif_core.dic' version 2.4.1 from
2010-06-29.

'_exptl_absorpt_correction_type' value 'MULTI-SCAN'
changed to 'multi-scan' according to the built-in table from CIF Core
dictionary named 'cif_core.dic' version 2.4.1 from
2010-06-29.

'_refine_ls_hydrogen_treatment' value 'CONSTR' changed
to 'constr' according to the built-in table from CIF Core dictionary
named 'cif_core.dic' version 2.4.1 from 2010-06-29.

Automatic conversion script
Id: cif_fix_values 1646 2011-03-28 12:23:43Z adriana 
;
_cod_database_code 4316915

loop_
_symmetry_equiv_pos_as_xyz
'x, y, z'
'-x, y, -z+1/2'
'x+1/2, y+1/2, z'
'-x+1/2, y+1/2, -z+1/2'
'-x, -y, -z'
'x, -y, z-1/2'
'-x+1/2, -y+1/2, -z'
'x+1/2, -y+1/2, z-1/2'

loop_
_atom_site_label
_atom_site_type_symbol
_atom_site_fract_x
_atom_site_fract_y
_atom_site_fract_z
_atom_site_U_iso_or_equiv
_atom_site_adp_type
_atom_site_occupancy
_atom_site_symmetry_multiplicity
_atom_site_calc_flag
_atom_site_refinement_flags
_atom_site_disorder_assembly
_atom_site_disorder_group
La1 La 0.24570(3) 0.81512(3) 0.68621(4) 0.0356(2) Uani 1 1 d . . .
La2 La 0.19549(3) 0.88871(3) 0.52116(4) 0.0296(2) Uani 1 1 d . . .
Fe1 Fe 0.24091(6) 0.67360(6) 0.62861(8) 0.0314(5) Uani 1 1 d . . .
Fe2 Fe 0.21047(6) 0.68682(7) 0.46912(8) 0.0303(5) Uani 1 1 d . . .
Fe3 Fe 0.18773(6) 0.76441(6) 0.54951(8) 0.0282(5) Uani 1 1 d . . .
Fe4 Fe 0.32704(6) 0.71382(7) 0.61396(8) 0.0320(5) Uani 1 1 d . . .
Fe5 Fe 0.32006(6) 0.60883(7) 0.66814(9) 0.0368(5) Uani 1 1 d . . .
Fe6 Fe 0.29575(7) 0.69779(7) 0.75473(8) 0.0376(5) Uani 1 1 d . . .
O1 O 0.2762(3) 0.7273(3) 0.6731(3) 0.031(2) Uani 1 1 d . . .
O2 O 0.2987(2) 0.6494(3) 0.5960(3) 0.028(2) Uani 1 1 d . . .
O3 O 0.2312(2) 0.8142(3) 0.5660(3) 0.029(2) Uani 1 1 d . . .
O4 O 0.2215(2) 0.7063(3) 0.5570(4) 0.028(2) Uani 1 1 d . . .
O5 O 0.2654(3) 0.6375(3) 0.7112(3) 0.032(2) Uani 1 1 d . . .
O6 O 0.1919(2) 0.7522(3) 0.4577(4) 0.030(2) Uani 1 1 d . . .
O7 O 0.3467(3) 0.6756(3) 0.6965(4) 0.036(2) Uani 1 1 d . . .
O8 O 0.1811(4) 0.8629(4) 0.6925(6) 0.085(4) Uani 1 1 d . . .
O9 O 0.1471(3) 0.9007(4) 0.6140(5) 0.065(3) Uani 1 1 d . . .
O11 O 0.2659(4) 0.9014(4) 0.6894(7) 0.097(5) Uani 1 1 d . . .
O12 O 0.2330(4) 0.9348(4) 0.6042(5) 0.077(4) Uani 1 1 d . . .
O21 O 0.2190(3) 0.7781(4) 0.7840(4) 0.059(3) Uani 1 1 d . . .
O22 O 0.2477(3) 0.7082(3) 0.8126(4) 0.054(3) Uani 1 1 d . . .
O31 O 0.3071(3) 0.8158(4) 0.7666(4) 0.062(3) Uani 1 1 d . . .
O32 O 0.3332(3) 0.7453(3) 0.7975(4) 0.050(3) Uani 1 1 d . . .
O41 O 0.3194(3) 0.6502(4) 0.8205(4) 0.051(3) Uani 1 1 d . . .
O42 O 0.3367(3) 0.5866(3) 0.7612(4) 0.047(3) Uani 1 1 d . . .
O51 O 0.2924(3) 0.5457(3) 0.6535(4) 0.047(3) Uani 1 1 d . . .
O52 O 0.2862(3) 0.5445(3) 0.5457(5) 0.058(3) Uani 1 1 d . . .
O61 O 0.3769(3) 0.5893(3) 0.6410(5) 0.050(3) Uani 1 1 d . . .
O62 O 0.3741(3) 0.5857(3) 0.5322(4) 0.047(3) Uani 1 1 d . . .
O71 O 0.2085(3) 0.6122(3) 0.6032(4) 0.041(2) Uani 1 1 d . . .
O72 O 0.2226(3) 0.6159(3) 0.4983(4) 0.032(2) Uani 1 1 d . . .
O81 O 0.1860(3) 0.6727(3) 0.3751(4) 0.036(2) Uani 1 1 d . . .
O82 O 0.1373(3) 0.7290(4) 0.3499(4) 0.044(3) Uani 1 1 d . . .
O91 O 0.1433(3) 0.8193(3) 0.5252(4) 0.034(2) Uani 1 1 d . . .
O92 O 0.1148(3) 0.8039(3) 0.4270(4) 0.042(3) Uani 1 1 d . . .
O101 O 0.1479(3) 0.6652(3) 0.4897(4) 0.036(2) Uani 1 1 d . . .
O102 O 0.1302(3) 0.7261(3) 0.5531(4) 0.040(2) Uani 1 1 d . . .
O111 O 0.1873(3) 0.6875(3) 0.6813(4) 0.044(3) Uani 1 1 d . . .
O112 O 0.1801(3) 0.7635(3) 0.6510(4) 0.034(2) Uani 1 1 d . . .
C1 C 0.1511(6) 0.8898(7) 0.6725(9) 0.072(5) Uani 1 1 d . . .
C2 C 0.1208(6) 0.9095(6) 0.7167(8) 0.062(5) Uani 1 1 d . . .
C3 C 0.0878(7) 0.9365(7) 0.6996(10) 0.109(8) Uani 1 1 d . . .
H3A H 0.0828 0.9429 0.6559 0.130 Uiso 1 1 calc R . .
C4 C 0.0600(10) 0.9559(11) 0.7433(19) 0.205(18) Uani 1 1 d . . .
H4A H 0.0369 0.9750 0.7298 0.246 Uiso 1 1 calc R . .
C5 C 0.0679(19) 0.9459(14) 0.806(2) 0.26(3) Uani 1 1 d . . .
H5A H 0.0518 0.9616 0.8361 0.312 Uiso 1 1 calc R . .
C6 C 0.0955(16) 0.9166(16) 0.8259(16) 0.22(2) Uani 1 1 d . . .
H6A H 0.0963 0.9063 0.8685 0.267 Uiso 1 1 calc R . .
C7 C 0.1262(9) 0.8993(10) 0.7811(12) 0.161(13) Uani 1 1 d . . .
H7A H 0.1496 0.8812 0.7959 0.193 Uiso 1 1 calc R . .
C11 C 0.2561(6) 0.9366(6) 0.6552(9) 0.065(5) Uani 1 1 d . . .
C12 C 0.2712(5) 0.9839(6) 0.6768(7) 0.051(4) Uani 1 1 d . . .
C13 C 0.2599(6) 1.0257(7) 0.6435(9) 0.077(6) Uani 1 1 d . . .
H13A H 0.2407 1.0244 0.6080 0.092 Uiso 1 1 calc R . .
C14 C 0.2772(8) 1.0688(8) 0.6628(14) 0.108(9) Uani 1 1 d . . .
H14A H 0.2685 1.0965 0.6416 0.130 Uiso 1 1 calc R . .
C15 C 0.3050(9) 1.0708(11) 0.7092(17) 0.138(15) Uani 1 1 d . . .
H15A H 0.3168 1.1003 0.7198 0.166 Uiso 1 1 calc R . .
C16 C 0.3186(11) 1.0326(11) 0.7444(15) 0.182(17) Uani 1 1 d . . .
H16A H 0.3385 1.0353 0.7789 0.218 Uiso 1 1 calc R . .
C17 C 0.3012(8) 0.9896(8) 0.7261(10) 0.136(10) Uani 1 1 d . . .
H17A H 0.3104 0.9627 0.7486 0.163 Uiso 1 1 calc R . .
C21 C 0.2243(5) 0.7446(6) 0.8208(6) 0.046(4) Uani 1 1 d . . .
C22 C 0.1989(7) 0.7442(7) 0.8809(8) 0.088(7) Uani 1 1 d . B .
C23 C 0.1695(7) 0.7777(7) 0.8937(9) 0.103(8) Uani 1 1 d . B .
H23A H 0.1639 0.8011 0.8627 0.123 Uiso 1 1 calc R . .
C24 C 0.1471(9) 0.7795(10) 0.9502(13) 0.154(12) Uani 1 1 d . . .
H24A H 0.1354 0.8068 0.9675 0.185 Uiso 1 1 calc R A 1
C25 C 0.144(5) 0.724(5) 0.983(4) 0.33(10) Uani 0.50 1 d P B 1
H25A H 0.1224 0.7135 1.0093 0.397 Uiso 0.50 1 calc PR B 1
C26 C 0.171(4) 0.703(4) 0.970(3) 0.35(9) Uani 0.60 1 d P B 1
H26A H 0.1737 0.6746 0.9933 0.417 Uiso 0.60 1 calc PR B 1
C25A C 0.161(4) 0.754(3) 1.000(5) 0.26(7) Uani 0.50 1 d P B 2
H25B H 0.1426 0.7484 1.0331 0.312 Uiso 0.50 1 calc PR B 2
C26A C 0.208(4) 0.735(3) 1.008(3) 0.19(6) Uani 0.40 1 d P B 2
H26B H 0.2288 0.7353 1.0408 0.223 Uiso 0.40 1 calc PR B 2
C27 C 0.2045(12) 0.7084(11) 0.9236(12) 0.26(2) Uani 1 1 d . . .
H27A H 0.2283 0.6885 0.9234 0.317 Uiso 1 1 calc R B 1
C31 C 0.3342(5) 0.7905(6) 0.7957(6) 0.047(4) Uani 1 1 d . . .
C32 C 0.3716(6) 0.8147(6) 0.8318(7) 0.059(5) Uani 1 1 d . . .
C33 C 0.3744(9) 0.8629(7) 0.8340(10) 0.135(10) Uani 1 1 d . . .
H33A H 0.3539 0.8813 0.8118 0.162 Uiso 1 1 calc R . .
C34 C 0.4078(16) 0.8850(16) 0.8694(19) 0.22(2) Uani 1 1 d . . .
H34A H 0.4078 0.9179 0.8733 0.265 Uiso 1 1 calc R . .
C35 C 0.4386(15) 0.8611(17) 0.897(2) 0.19(2) Uani 1 1 d . . .
H35A H 0.4619 0.8766 0.9167 0.229 Uiso 1 1 calc R . .
C36 C 0.4369(8) 0.8137(12) 0.8958(13) 0.145(12) Uani 1 1 d . . .
H36A H 0.4582 0.7963 0.9179 0.174 Uiso 1 1 calc R . .
C37 C 0.4032(6) 0.7898(7) 0.8617(9) 0.085(6) Uani 1 1 d . . .
H37A H 0.4029 0.7568 0.8600 0.102 Uiso 1 1 calc R . .
C41 C 0.3331(5) 0.6081(6) 0.8147(7) 0.044(4) Uani 1 1 d . . .
C42 C 0.3465(5) 0.5845(5) 0.8767(6) 0.041(4) Uani 1 1 d . . .
C43 C 0.3481(7) 0.6079(6) 0.9333(7) 0.094(7) Uani 1 1 d . . .
H43A H 0.3426 0.6404 0.9340 0.113 Uiso 1 1 calc R . .
C44 C 0.3579(8) 0.5843(7) 0.9904(9) 0.117(9) Uani 1 1 d . . .
H44A H 0.3580 0.6008 1.0292 0.140 Uiso 1 1 calc R . .
C45 C 0.3672(6) 0.5380(7) 0.9901(9) 0.085(6) Uani 1 1 d . . .
H45A H 0.3743 0.5227 1.0287 0.102 Uiso 1 1 calc R . .
C46 C 0.3663(5) 0.5135(5) 0.9345(8) 0.054(4) Uani 1 1 d . . .
H46A H 0.3734 0.4814 0.9348 0.064 Uiso 1 1 calc R . .
C47 C 0.3547(4) 0.5358(5) 0.8764(7) 0.047(4) Uani 1 1 d . . .
H47A H 0.3524 0.5185 0.8382 0.057 Uiso 1 1 calc R . .
C51 C 0.2839(4) 0.5259(4) 0.5991(7) 0.029(3) Uani 1 1 d . . .
C52 C 0.2696(5) 0.4741(5) 0.6008(7) 0.039(4) Uani 1 1 d . . .
C53 C 0.2564(7) 0.4525(6) 0.5467(9) 0.103(8) Uani 1 1 d . . .
H53A H 0.2567 0.4691 0.5079 0.123 Uiso 1 1 calc R . .
C54 C 0.2419(7) 0.4051(7) 0.5467(10) 0.100(7) Uani 1 1 d . . .
H54A H 0.2312 0.3908 0.5090 0.120 Uiso 1 1 calc R D .
C55 C 0.2438(9) 0.3810(8) 0.6024(12) 0.136(11) Uani 1 1 d . D .
H55A H 0.2271 0.3541 0.6081 0.163 Uiso 1 1 calc R C 1
C56 C 0.2752(11) 0.3998(12) 0.6580(14) 0.056(11) Uani 0.50 1 d P D 1
H56A H 0.2863 0.3798 0.6903 0.067 Uiso 0.50 1 calc PR D 1
C57 C 0.2857(13) 0.4490(13) 0.6560(19) 0.063(13) Uani 0.50 1 d P D 1
H57A H 0.3020 0.4638 0.6887 0.076 Uiso 0.50 1 calc PR D 1
C56A C 0.2410(16) 0.4075(18) 0.6540(15) 0.12(2) Uani 0.50 1 d P D 2
H56B H 0.2276 0.3958 0.6899 0.143 Uiso 0.50 1 calc PR D 2
C57A C 0.2577(12) 0.4526(17) 0.655(2) 0.061(14) Uani 0.50 1 d P D 2
H57B H 0.2609 0.4686 0.6941 0.073 Uiso 0.50 1 calc PR D 2
C61 C 0.3932(4) 0.5831(5) 0.5855(8) 0.036(4) Uani 1 1 d . . .
C62 C 0.4408(4) 0.5739(5) 0.5875(7) 0.044(4) Uani 1 1 d . . .
C63 C 0.4653(6) 0.5753(7) 0.6457(9) 0.098(7) Uani 1 1 d . . .
H63A H 0.4520 0.5811 0.6843 0.118 Uiso 1 1 calc R . .
C64 C 0.5104(7) 0.5680(10) 0.6455(16) 0.164(13) Uani 1 1 d . . .
H64A H 0.5275 0.5696 0.6833 0.197 Uiso 1 1 calc R . .
C65 C 0.5283(12) 0.5581(15) 0.585(2) 0.198(19) Uani 1 1 d . . .
H65A H 0.5576 0.5518 0.5837 0.237 Uiso 1 1 calc R . .
C66 C 0.5055(10) 0.5578(12) 0.5343(14) 0.144(12) Uani 1 1 d . . .
H66A H 0.5186 0.5528 0.4953 0.173 Uiso 1 1 calc R . .
C67 C 0.4622(6) 0.5646(7) 0.5343(9) 0.085(7) Uani 1 1 d . . .
H67A H 0.4466 0.5627 0.4952 0.102 Uiso 1 1 calc R . .
C71 C 0.2041(4) 0.5975(5) 0.5469(7) 0.039(4) Uani 1 1 d . . .
C72 C 0.1738(5) 0.5561(6) 0.5344(7) 0.053(5) Uani 1 1 d . . .
C73 C 0.1720(5) 0.5357(6) 0.4759(9) 0.067(5) Uani 1 1 d . F .
H73A H 0.1889 0.5476 0.4437 0.080 Uiso 1 1 calc R . .
C74 C 0.1454(10) 0.4971(10) 0.4627(11) 0.136(13) Uani 1 1 d . . .
H74A H 0.1498 0.4779 0.4271 0.163 Uiso 1 1 calc R E 1
C75 C 0.1067(12) 0.4861(15) 0.510(2) 0.076(15) Uani 0.50 1 d P F 1
H75A H 0.0854 0.4634 0.5021 0.091 Uiso 0.50 1 calc PR F 1
C76 C 0.1098(15) 0.5157(15) 0.565(2) 0.082(14) Uani 0.50 1 d P F 1
H76A H 0.0873 0.5128 0.5927 0.099 Uiso 0.50 1 calc PR F 1
C77 C 0.1447(14) 0.5524(12) 0.5855(18) 0.092(17) Uani 0.50 1 d P F 1
H77A H 0.1463 0.5691 0.6242 0.111 Uiso 0.50 1 calc PR F 1
C75A C 0.1344(14) 0.476(2) 0.506(3) 0.12(3) Uani 0.50 1 d P F 2
H75B H 0.1198 0.4475 0.4952 0.150 Uiso 0.50 1 calc PR F 2
C76A C 0.140(2) 0.4855(17) 0.575(2) 0.14(2) Uani 0.50 1 d P F 2
H76B H 0.1353 0.4655 0.6101 0.163 Uiso 0.50 1 calc PR F 2
C77A C 0.153(3) 0.5303(13) 0.5752(18) 0.25(5) Uani 0.50 1 d P F 2
H77B H 0.1453 0.5470 0.6118 0.305 Uiso 0.50 1 calc PR F 2
C81 C 0.1468(5) 0.6859(5) 0.3559(6) 0.040(4) Uani 1 1 d . . .
C82 C 0.1144(5) 0.6484(6) 0.3410(7) 0.057(5) Uani 1 1 d . . .
C83 C 0.1256(6) 0.6038(6) 0.3403(9) 0.086(7) Uani 1 1 d . . .
H83A H 0.1542 0.5956 0.3496 0.104 Uiso 1 1 calc R . .
C84 C 0.0965(9) 0.5688(8) 0.3263(13) 0.145(12) Uani 1 1 d . . .
H84A H 0.1055 0.5373 0.3254 0.175 Uiso 1 1 calc R . .
C85 C 0.0554(10) 0.5793(10) 0.3141(13) 0.136(11) Uani 1 1 d . . .
H85A H 0.0359 0.5552 0.3037 0.164 Uiso 1 1 calc R . .
C86 C 0.0412(7) 0.6251(10) 0.3166(12) 0.125(9) Uani 1 1 d . . .
H86A H 0.0121 0.6323 0.3101 0.150 Uiso 1 1 calc R . .
C87 C 0.0724(6) 0.6619(7) 0.3295(9) 0.087(6) Uani 1 1 d . . .
H87A H 0.0644 0.6937 0.3301 0.104 Uiso 1 1 calc R . .
C91 C 0.1104(5) 0.8119(5) 0.4860(7) 0.041(4) Uani 1 1 d . . .
C92 C 0.0663(5) 0.8158(6) 0.5127(8) 0.049(4) Uani 1 1 d . . .
C93 C 0.0321(6) 0.8041(7) 0.4726(9) 0.083(6) Uani 1 1 d . . .
H93A H 0.0359 0.7953 0.4300 0.099 Uiso 1 1 calc R . .
C94 C -0.0092(7) 0.8058(10) 0.4981(12) 0.136(10) Uani 1 1 d . . .
H94A H -0.0329 0.7965 0.4725 0.163 Uiso 1 1 calc R . .
C95 C -0.0151(6) 0.8205(9) 0.5587(12) 0.120(9) Uani 1 1 d . . .
H95A H -0.0427 0.8230 0.5743 0.144 Uiso 1 1 calc R . .
C96 C 0.0196(6) 0.8317(7) 0.5965(10) 0.096(7) Uani 1 1 d . . .
H96A H 0.0157 0.8417 0.6386 0.115 Uiso 1 1 calc R . .
C97 C 0.0611(6) 0.8285(6) 0.5740(8) 0.072(5) Uani 1 1 d . . .
H97A H 0.0849 0.8352 0.6012 0.087 Uiso 1 1 calc R . .
C101 C 0.1218(5) 0.6876(6) 0.5251(7) 0.043(4) Uani 1 1 d . . .
C102 C 0.0790(5) 0.6637(6) 0.5343(7) 0.048(4) Uani 1 1 d . . .
C103 C 0.0691(5) 0.6212(6) 0.5071(8) 0.067(5) Uani 1 1 d . . .
H10A H 0.0892 0.6062 0.4820 0.080 Uiso 1 1 calc R . .
C104 C 0.0303(7) 0.6001(8) 0.5160(12) 0.117(9) Uani 1 1 d . . .
H10B H 0.0242 0.5711 0.4962 0.140 Uiso 1 1 calc R . .
C105 C 0.0010(8) 0.6204(10) 0.5528(13) 0.131(10) Uani 1 1 d . . .
H10C H -0.0248 0.6048 0.5601 0.157 Uiso 1 1 calc R . .
C106 C 0.0093(7) 0.6652(10) 0.5803(11) 0.131(10) Uani 1 1 d . . .
H10D H -0.0113 0.6804 0.6043 0.158 Uiso 1 1 calc R . .
C107 C 0.0495(6) 0.6866(8) 0.5707(9) 0.096(7) Uani 1 1 d . . .
H10E H 0.0560 0.7161 0.5888 0.115 Uiso 1 1 calc R . .
C111 C 0.1683(5) 0.7262(6) 0.6809(6) 0.040(4) Uani 1 1 d . . .
C112 C 0.1268(5) 0.7297(6) 0.7181(7) 0.051(4) Uani 1 1 d . . .
C113 C 0.1070(6) 0.7735(7) 0.7242(9) 0.091(7) Uani 1 1 d . . .
H11A H 0.1181 0.7999 0.7036 0.109 Uiso 1 1 calc R . .
C114 C 0.0712(8) 0.7781(8) 0.7601(10) 0.118(9) Uani 1 1 d . . .
H11B H 0.0586 0.8078 0.7655 0.141 Uiso 1 1 calc R . .
C115 C 0.0537(7) 0.7380(12) 0.7886(12) 0.160(13) Uani 1 1 d . . .
H11C H 0.0284 0.7399 0.8109 0.192 Uiso 1 1 calc R . .
C116 C 0.0746(9) 0.6963(10) 0.7829(14) 0.197(16) Uani 1 1 d . . .
H11D H 0.0643 0.6698 0.8044 0.237 Uiso 1 1 calc R . .
C117 C 0.1105(7) 0.6911(7) 0.7467(11) 0.121(9) Uani 1 1 d . . .
H11E H 0.1233 0.6615 0.7420 0.145 Uiso 1 1 calc R . .

loop_
_atom_site_aniso_label
_atom_site_aniso_U_11
_atom_site_aniso_U_22
_atom_site_aniso_U_33
_atom_site_aniso_U_23
_atom_site_aniso_U_13
_atom_site_aniso_U_12
La1 0.0497(6) 0.0337(5) 0.0232(4) -0.0009(4) -0.0028(4) 0.0134(5)
La2 0.0351(5) 0.0288(5) 0.0246(4) 0.0009(4) -0.0026(4) 0.0067(4)
Fe1 0.0375(13) 0.0301(12) 0.0264(11) 0.0029(9) -0.0011(9) 0.0084(10)
Fe2 0.0325(12) 0.0311(12) 0.0271(10) 0.0000(10) -0.0021(9) 0.0030(10)
Fe3 0.0280(12) 0.0306(11) 0.0260(10) -0.0003(9) 0.0011(9) 0.0070(9)
Fe4 0.0364(13) 0.0340(12) 0.0251(11) 0.0028(9) -0.0049(9) 0.0074(10)
Fe5 0.0456(14) 0.0349(12) 0.0295(11) 0.0022(10) -0.0046(10) 0.0116(11)
Fe6 0.0547(15) 0.0348(13) 0.0228(11) 0.0011(9) -0.0037(10) 0.0126(11)
O1 0.046(6) 0.027(5) 0.020(5) 0.013(4) 0.001(4) 0.010(4)
O2 0.033(5) 0.033(5) 0.016(4) 0.006(4) -0.002(4) 0.011(4)
O3 0.045(6) 0.028(5) 0.014(4) 0.008(4) -0.007(4) 0.010(4)
O4 0.026(5) 0.028(5) 0.031(5) -0.004(4) 0.001(4) 0.008(4)
O5 0.039(6) 0.038(6) 0.018(5) 0.000(4) 0.003(4) 0.013(4)
O6 0.021(5) 0.038(6) 0.031(5) -0.002(4) 0.000(4) -0.005(4)
O7 0.046(6) 0.033(6) 0.029(5) 0.004(4) -0.018(4) 0.005(5)
O8 0.056(8) 0.049(8) 0.152(12) 0.001(8) 0.022(8) 0.038(6)
O9 0.075(9) 0.078(9) 0.043(7) -0.016(6) 0.025(6) -0.005(7)
O11 0.126(12) 0.028(7) 0.138(12) 0.003(8) 0.002(9) 0.028(7)
O12 0.068(9) 0.114(11) 0.050(7) -0.043(7) 0.003(6) -0.042(7)
O21 0.082(9) 0.065(8) 0.030(6) 0.015(6) 0.013(6) 0.028(6)
O22 0.084(8) 0.052(7) 0.027(5) -0.003(5) 0.010(5) 0.028(6)
O31 0.088(8) 0.061(7) 0.037(6) -0.012(6) -0.028(6) 0.031(7)
O32 0.072(8) 0.034(6) 0.044(6) -0.008(5) -0.017(5) 0.002(6)
O41 0.076(8) 0.045(7) 0.032(6) 0.005(5) -0.011(5) 0.015(6)
O42 0.070(8) 0.036(6) 0.035(6) -0.001(5) -0.014(5) 0.009(5)
O51 0.063(8) 0.028(6) 0.050(6) -0.006(5) -0.003(6) -0.001(5)
O52 0.100(9) 0.027(6) 0.046(7) 0.022(5) -0.001(6) 0.001(6)
O61 0.050(7) 0.055(7) 0.045(6) -0.001(5) -0.003(6) 0.018(5)
O62 0.050(7) 0.048(7) 0.041(6) -0.007(5) -0.017(5) 0.019(5)
O71 0.043(6) 0.048(6) 0.031(5) 0.011(5) -0.003(5) 0.011(5)
O72 0.040(6) 0.027(5) 0.029(5) -0.001(5) -0.002(4) 0.007(5)
O81 0.031(6) 0.047(6) 0.028(5) -0.003(5) -0.005(4) 0.004(5)
O82 0.038(6) 0.059(7) 0.036(6) 0.001(5) -0.010(5) -0.002(5)
O91 0.025(5) 0.038(6) 0.040(6) 0.009(5) 0.001(5) 0.007(5)
O92 0.021(6) 0.062(7) 0.041(6) 0.009(5) 0.000(5) 0.006(5)
O101 0.031(6) 0.033(6) 0.043(6) 0.008(5) -0.006(5) -0.004(5)
O102 0.035(6) 0.040(6) 0.044(6) 0.005(5) 0.014(5) 0.007(5)
O111 0.043(7) 0.045(7) 0.045(6) 0.006(5) 0.012(5) 0.011(5)
O112 0.039(6) 0.039(6) 0.027(5) 0.010(5) 0.007(4) 0.007(5)
C1 0.070(14) 0.070(14) 0.075(14) -0.004(12) 0.013(12) 0.022(11)
C2 0.081(14) 0.060(12) 0.046(11) 0.001(9) 0.007(10) 0.047(10)
C3 0.104(19) 0.121(19) 0.105(17) 0.038(15) 0.058(15) 0.060(15)
C4 0.17(3) 0.21(3) 0.25(4) 0.11(3) 0.15(3) 0.11(3)
C5 0.47(9) 0.16(4) 0.17(4) 0.02(3) 0.18(5) 0.14(4)
C6 0.37(7) 0.23(5) 0.08(2) 0.01(3) 0.06(3) 0.06(4)
C7 0.19(3) 0.22(3) 0.077(18) 0.01(2) 0.011(18) 0.12(2)
C11 0.087(15) 0.037(11) 0.072(13) -0.028(11) 0.010(11) 0.010(10)
C12 0.048(11) 0.055(12) 0.051(11) 0.001(10) -0.011(9) 0.001(9)
C13 0.090(16) 0.071(14) 0.071(13) -0.011(12) 0.026(11) 0.006(13)
C14 0.11(2) 0.051(16) 0.17(3) -0.005(17) 0.055(19) 0.002(15)
C15 0.10(2) 0.13(3) 0.19(4) -0.14(3) 0.05(2) -0.03(2)
C16 0.22(4) 0.13(3) 0.18(3) -0.12(3) -0.10(3) 0.03(3)
C17 0.21(3) 0.073(16) 0.119(19) -0.045(15) -0.088(19) 0.041(17)
C21 0.066(12) 0.051(11) 0.020(8) 0.004(8) 0.005(8) 0.007(9)
C22 0.116(18) 0.101(16) 0.050(11) 0.028(11) 0.031(11) 0.064(14)
C23 0.15(2) 0.095(17) 0.066(14) 0.029(12) 0.030(14) 0.057(15)
C24 0.21(3) 0.14(3) 0.12(2) -0.011(19) 0.11(2) 0.05(2)
C25 0.48(19) 0.5(2) 0.03(3) 0.00(7) 0.05(7) -0.29(17)
C26 0.57(18) 0.36(12) 0.13(7) 0.21(8) 0.22(9) 0.33(14)
C25A 0.38(13) 0.18(8) 0.23(10) 0.15(7) 0.27(10) 0.24(9)
C26A 0.35(15) 0.16(8) 0.04(4) 0.00(4) -0.02(6) -0.13(9)
C27 0.44(6) 0.25(4) 0.12(2) 0.13(2) 0.19(3) 0.22(4)
C31 0.075(13) 0.052(11) 0.014(8) -0.008(8) -0.012(8) 0.004(10)
C32 0.082(13) 0.052(12) 0.042(10) 0.003(9) -0.025(9) -0.002(10)
C33 0.24(3) 0.045(14) 0.111(19) -0.019(13) -0.064(19) -0.001(17)
C34 0.34(7) 0.15(4) 0.17(4) -0.07(3) -0.06(3) -0.10(4)
C35 0.22(5) 0.22(6) 0.14(3) -0.05(4) 0.01(3) -0.12(4)
C36 0.086(19) 0.21(3) 0.14(2) 0.01(3) -0.066(16) -0.03(2)
C37 0.081(16) 0.089(16) 0.083(14) -0.001(12) -0.012(12) -0.026(13)
C41 0.049(10) 0.039(10) 0.043(10) 0.002(9) -0.014(8) -0.021(9)
C42 0.071(11) 0.025(9) 0.026(8) 0.019(7) -0.023(8) -0.015(8)
C43 0.20(2) 0.049(11) 0.033(10) -0.005(10) -0.043(12) 0.020(13)
C44 0.23(3) 0.067(15) 0.048(12) 0.012(11) -0.035(15) 0.023(17)
C45 0.132(19) 0.062(14) 0.059(13) 0.016(11) -0.013(12) 0.001(13)
C46 0.058(11) 0.042(10) 0.059(11) 0.017(9) -0.022(9) 0.008(9)
C47 0.046(10) 0.057(11) 0.039(9) -0.007(8) -0.008(8) -0.012(8)
C51 0.023(8) 0.021(8) 0.044(9) -0.003(7) 0.004(7) 0.003(6)
C52 0.054(11) 0.039(10) 0.024(8) 0.007(8) -0.008(8) 0.003(8)
C53 0.20(2) 0.044(12) 0.060(13) 0.005(10) -0.019(14) -0.058(14)
C54 0.15(2) 0.068(15) 0.077(15) -0.039(13) 0.005(15) -0.032(14)
C55 0.24(3) 0.091(19) 0.080(17) 0.026(16) 0.02(2) -0.058(19)
C56 0.08(3) 0.06(3) 0.023(17) 0.017(16) -0.066(18) -0.02(2)
C57 0.08(3) 0.04(2) 0.07(3) 0.031(19) -0.03(3) -0.04(2)
C56A 0.18(5) 0.16(5) 0.009(18) 0.05(2) -0.12(3) -0.07(4)
C57A 0.04(3) 0.09(3) 0.05(2) -0.03(2) -0.05(2) -0.02(3)
C61 0.022(9) 0.033(9) 0.053(10) -0.004(8) -0.002(8) 0.009(7)
C62 0.014(8) 0.054(10) 0.063(11) 0.006(9) 0.002(8) 0.011(7)
C63 0.058(14) 0.17(2) 0.070(13) 0.012(14) -0.016(11) 0.021(14)
C64 0.050(16) 0.23(3) 0.20(3) 0.01(3) -0.105(19) 0.021(18)
C65 0.12(3) 0.26(4) 0.22(4) -0.01(4) 0.06(3) 0.08(3)
C66 0.10(3) 0.22(3) 0.12(2) -0.02(3) 0.055(19) 0.02(2)
C67 0.035(12) 0.127(18) 0.096(15) -0.037(13) 0.032(11) 0.012(12)
C71 0.028(9) 0.047(11) 0.040(9) 0.011(8) -0.009(8) 0.008(7)
C72 0.080(13) 0.053(11) 0.026(9) 0.005(9) -0.011(9) -0.021(10)
C73 0.071(14) 0.044(11) 0.086(15) 0.021(11) 0.015(11) -0.013(10)
C74 0.21(4) 0.11(2) 0.091(19) -0.051(16) 0.06(2) -0.06(2)
C75 0.02(2) 0.08(3) 0.13(4) 0.02(3) 0.00(3) -0.05(2)
C76 0.13(4) 0.03(2) 0.09(3) 0.02(3) -0.04(3) -0.03(3)
C77 0.19(4) 0.03(2) 0.06(3) -0.07(2) 0.05(3) -0.12(3)
C75A 0.01(2) 0.19(6) 0.17(6) -0.10(5) -0.01(3) -0.08(3)
C76A 0.25(7) 0.06(3) 0.10(4) 0.04(3) 0.00(4) -0.08(4)
C77A 0.70(14) 0.04(3) 0.03(2) -0.09(2) 0.14(4) -0.23(5)
C81 0.060(11) 0.035(9) 0.025(8) 0.011(8) -0.003(7) 0.008(9)
C82 0.060(12) 0.049(11) 0.060(11) 0.007(9) -0.035(9) -0.010(10)
C83 0.087(15) 0.029(11) 0.137(18) 0.004(11) -0.057(13) -0.024(11)
C84 0.15(3) 0.065(17) 0.21(3) 0.008(17) -0.10(2) -0.016(18)
C85 0.16(3) 0.10(2) 0.15(2) 0.01(2) -0.05(2) -0.07(2)
C86 0.069(16) 0.13(2) 0.17(2) -0.01(2) -0.048(16) -0.036(17)
C87 0.078(15) 0.075(15) 0.105(16) -0.003(12) -0.033(13) 0.018(12)
C91 0.053(11) 0.029(9) 0.041(9) 0.012(8) 0.003(9) 0.004(8)
C92 0.034(10) 0.058(11) 0.056(11) -0.003(9) 0.002(9) 0.004(8)
C93 0.053(13) 0.116(17) 0.079(13) -0.038(12) 0.006(11) -0.004(12)
C94 0.051(16) 0.25(3) 0.107(19) -0.05(2) 0.009(14) -0.012(18)
C95 0.030(13) 0.19(3) 0.14(2) -0.04(2) 0.031(15) 0.005(15)
C96 0.049(14) 0.14(2) 0.103(17) -0.029(14) 0.035(13) 0.018(13)
C97 0.056(13) 0.095(15) 0.066(13) -0.009(11) 0.011(10) 0.004(11)
C101 0.046(11) 0.046(11) 0.038(9) 0.022(9) -0.015(8) 0.007(9)
C102 0.032(10) 0.052(11) 0.059(11) 0.014(9) 0.003(8) -0.015(8)
C103 0.065(13) 0.059(12) 0.079(13) -0.013(10) 0.029(10) -0.033(10)
C104 0.066(17) 0.11(2) 0.18(3) -0.015(17) 0.027(16) -0.052(15)
C105 0.08(2) 0.15(3) 0.15(2) -0.01(2) 0.025(17) -0.080(19)
C106 0.077(17) 0.18(3) 0.14(2) -0.075(19) 0.073(15) -0.051(17)
C107 0.053(14) 0.113(18) 0.124(18) 0.000(14) 0.047(13) -0.024(13)
C111 0.035(10) 0.070(12) 0.015(7) 0.006(8) 0.005(7) 0.005(9)
C112 0.038(10) 0.062(12) 0.055(10) 0.017(9) 0.017(8) 0.023(9)
C113 0.107(18) 0.080(15) 0.090(15) 0.035(12) 0.064(13) 0.043(13)
C114 0.14(2) 0.11(2) 0.107(18) 0.019(15) 0.075(17) 0.041(17)
C115 0.071(17) 0.23(3) 0.18(3) 0.06(3) 0.110(18) 0.09(2)
C116 0.16(3) 0.16(3) 0.29(4) 0.12(3) 0.18(3) 0.07(2)
C117 0.116(19) 0.073(15) 0.18(2) 0.069(15) 0.101(17) 0.025(14)

loop_
_atom_type_symbol
_atom_type_description
_atom_type_scat_dispersion_real
_atom_type_scat_dispersion_imag
_atom_type_scat_source
C C 0.0033 0.0016 'International Tables Vol C Tables 4.2.6.8 and 6.1.1.4'
H H 0.0000 0.0000 'International Tables Vol C Tables 4.2.6.8 and 6.1.1.4'
Fe Fe 0.3463 0.8444 'International Tables Vol C Tables 4.2.6.8 and 6.1.1.4'
La La -0.2871 2.4523 'International Tables Vol C Tables 4.2.6.8 and 6.1.1.4'
O O 0.0106 0.0060 'International Tables Vol C Tables 4.2.6.8 and 6.1.1.4'

loop_
_geom_angle_atom_site_label_1
_geom_angle_atom_site_label_2
_geom_angle_atom_site_label_3
_geom_angle
_geom_angle_site_symmetry_1
_geom_angle_site_symmetry_3
_geom_angle_publ_flag
O8 La1 O21 83.3(4) . . ?
O8 La1 O31 125.1(4) . . ?
O21 La1 O31 74.0(4) . . ?
O8 La1 O11 70.6(4) . . ?
O21 La1 O11 118.8(4) . . ?
O31 La1 O11 77.9(4) . . ?
O8 La1 O3 86.7(4) . . ?
O21 La1 O3 139.6(3) . . ?
O31 La1 O3 140.2(3) . . ?
O11 La1 O3 94.1(4) . . ?
O8 La1 O81 131.4(3) . 7_566 ?
O21 La1 O81 142.0(3) . 7_566 ?
O31 La1 O81 72.5(3) . 7_566 ?
O11 La1 O81 70.6(4) . 7_566 ?
O3 La1 O81 68.0(3) . 7_566 ?
O8 La1 O112 71.5(3) . . ?
O21 La1 O112 72.9(3) . . ?
O31 La1 O112 140.4(3) . . ?
O11 La1 O112 138.2(4) . . ?
O3 La1 O112 66.8(3) . . ?
O81 La1 O112 126.8(3) 7_566 . ?
O8 La1 O1 145.0(3) . . ?
O21 La1 O1 79.8(3) . . ?
O31 La1 O1 79.0(3) . . ?
O11 La1 O1 144.2(3) . . ?
O3 La1 O1 86.6(2) . . ?
O81 La1 O1 76.6(3) 7_566 . ?
O112 La1 O1 74.3(3) . . ?
O8 La1 Fe2 113.9(3) . 7_566 ?
O21 La1 Fe2 153.9(2) . 7_566 ?
O31 La1 Fe2 107.3(2) . 7_566 ?
O11 La1 Fe2 86.2(3) . 7_566 ?
O3 La1 Fe2 32.86(18) . 7_566 ?
O81 La1 Fe2 35.84(18) 7_566 7_566 ?
O112 La1 Fe2 93.49(18) . 7_566 ?
O1 La1 Fe2 75.08(16) . 7_566 ?
O8 La1 Fe3 82.7(3) . . ?
O21 La1 Fe3 107.9(3) . . ?
O31 La1 Fe3 151.7(2) . . ?
O11 La1 Fe3 121.5(3) . . ?
O3 La1 Fe3 31.74(19) . . ?
O81 La1 Fe3 93.53(18) 7_566 . ?
O112 La1 Fe3 35.78(18) . . ?
O1 La1 Fe3 73.76(17) . . ?
Fe2 La1 Fe3 58.37(4) 7_566 . ?
O52 La2 O12 82.7(4) 7_566 . ?
O52 La2 O62 74.9(3) 7_566 7_566 ?
O12 La2 O62 123.1(4) . 7_566 ?
O52 La2 O9 119.7(4) 7_566 . ?
O12 La2 O9 70.6(3) . . ?
O62 La2 O9 76.5(3) 7_566 . ?
O52 La2 O3 138.2(3) 7_566 . ?
O12 La2 O3 89.5(4) . . ?
O62 La2 O3 139.6(3) 7_566 . ?
O9 La2 O3 95.6(3) . . ?
O52 La2 O91 141.4(3) 7_566 . ?
O12 La2 O91 132.8(3) . . ?
O62 La2 O91 72.2(3) 7_566 . ?
O9 La2 O91 71.1(3) . . ?
O3 La2 O91 67.8(3) . . ?
O52 La2 O72 72.3(3) 7_566 7_566 ?
O12 La2 O72 71.9(3) . 7_566 ?
O62 La2 O72 141.5(3) 7_566 7_566 ?
O9 La2 O72 138.2(3) . 7_566 ?
O3 La2 O72 66.3(3) . 7_566 ?
O91 La2 O72 126.7(3) . 7_566 ?
O52 La2 O2 76.4(3) 7_566 7_566 ?
O12 La2 O2 144.7(3) . 7_566 ?
O62 La2 O2 78.5(3) 7_566 7_566 ?
O9 La2 O2 144.7(3) . 7_566 ?
O3 La2 O2 87.6(2) . 7_566 ?
O91 La2 O2 77.7(3) . 7_566 ?
O72 La2 O2 74.7(2) 7_566 7_566 ?
O52 La2 Fe3 151.5(2) 7_566 . ?
O12 La2 Fe3 116.3(3) . . ?
O62 La2 Fe3 107.1(2) 7_566 . ?
O9 La2 Fe3 87.7(3) . . ?
O3 La2 Fe3 32.47(18) . . ?
O91 La2 Fe3 36.03(18) . . ?
O72 La2 Fe3 92.85(18) 7_566 . ?
O2 La2 Fe3 76.28(17) 7_566 . ?
O4 Fe1 O71 94.1(3) . . ?
O4 Fe1 O2 99.5(3) . . ?
O71 Fe1 O2 93.6(3) . . ?
O4 Fe1 O1 98.4(3) . . ?
O71 Fe1 O1 167.3(3) . . ?
O2 Fe1 O1 86.3(3) . . ?
O4 Fe1 O111 94.9(4) . . ?
O71 Fe1 O111 84.1(4) . . ?
O2 Fe1 O111 165.5(3) . . ?
O1 Fe1 O111 92.8(3) . . ?
O4 Fe1 O5 177.8(4) . . ?
O71 Fe1 O5 87.8(3) . . ?
O2 Fe1 O5 79.4(3) . . ?
O1 Fe1 O5 79.7(3) . . ?
O111 Fe1 O5 86.3(3) . . ?
O4 Fe1 Fe4 89.7(3) . . ?
O71 Fe1 Fe4 137.5(3) . . ?
O2 Fe1 Fe4 44.2(2) . . ?
O1 Fe1 Fe4 45.0(2) . . ?
O111 Fe1 Fe4 137.7(3) . . ?
O5 Fe1 Fe4 88.2(2) . . ?
O4 Fe2 O6 83.4(3) . . ?
O4 Fe2 O3 102.8(3) . 7_566 ?
O6 Fe2 O3 103.9(3) . 7_566 ?
O4 Fe2 O101 91.2(3) . . ?
O6 Fe2 O101 91.6(3) . . ?
O3 Fe2 O101 160.1(4) 7_566 . ?
O4 Fe2 O81 168.0(3) . . ?
O6 Fe2 O81 88.4(3) . . ?
O3 Fe2 O81 87.6(3) 7_566 . ?
O101 Fe2 O81 80.2(3) . . ?
O4 Fe2 O72 88.5(3) . . ?
O6 Fe2 O72 168.1(3) . . ?
O3 Fe2 O72 86.3(3) 7_566 . ?
O101 Fe2 O72 79.9(3) . . ?
O81 Fe2 O72 98.1(3) . . ?
O4 Fe2 Fe3 42.8(2) . . ?
O6 Fe2 Fe3 42.8(2) . . ?
O3 Fe2 Fe3 118.5(2) 7_566 . ?
O101 Fe2 Fe3 81.4(3) . . ?
O81 Fe2 Fe3 126.8(2) . . ?
O72 Fe2 Fe3 126.9(2) . . ?
O4 Fe2 La1 143.7(2) . 7_566 ?
O6 Fe2 La1 91.5(2) . 7_566 ?
O3 Fe2 La1 43.6(2) 7_566 7_566 ?
O101 Fe2 La1 124.9(2) . 7_566 ?
O81 Fe2 La1 44.9(2) . 7_566 ?
O72 Fe2 La1 100.1(2) . 7_566 ?
Fe3 Fe2 La1 130.94(7) . 7_566 ?
O6 Fe3 O4 82.7(3) . . ?
O6 Fe3 O3 103.0(3) . . ?
O4 Fe3 O3 102.7(3) . . ?
O6 Fe3 O102 91.9(3) . . ?
O4 Fe3 O102 91.3(3) . . ?
O3 Fe3 O102 160.6(3) . . ?
O6 Fe3 O91 87.9(3) . . ?
O4 Fe3 O91 167.3(3) . . ?
O3 Fe3 O91 87.6(3) . . ?
O102 Fe3 O91 80.5(3) . . ?
O6 Fe3 O112 168.9(3) . . ?
O4 Fe3 O112 89.5(3) . . ?
O3 Fe3 O112 86.5(3) . . ?
O102 Fe3 O112 80.2(3) . . ?
O91 Fe3 O112 98.5(3) . . ?
O6 Fe3 Fe2 42.7(2) . . ?
O4 Fe3 Fe2 42.1(2) . . ?
O3 Fe3 Fe2 117.6(2) . . ?
O102 Fe3 Fe2 81.8(3) . . ?
O91 Fe3 Fe2 126.3(2) . . ?
O112 Fe3 Fe2 127.5(2) . . ?
O6 Fe3 La2 90.3(2) . . ?
O4 Fe3 La2 143.1(2) . . ?
O3 Fe3 La2 43.7(2) . . ?
O102 Fe3 La2 125.2(2) . . ?
O91 Fe3 La2 44.9(2) . . ?
O112 Fe3 La2 100.7(2) . . ?
Fe2 Fe3 La2 129.51(7) . . ?
O6 Fe3 La1 142.4(2) . . ?
O4 Fe3 La1 91.1(2) . . ?
O3 Fe3 La1 42.3(2) . . ?
O102 Fe3 La1 125.4(3) . . ?
O91 Fe3 La1 101.5(2) . . ?
O112 Fe3 La1 45.2(2) . . ?
Fe2 Fe3 La1 129.57(7) . . ?
La2 Fe3 La1 72.83(4) . . ?
O6 Fe4 O2 101.0(3) 7_566 . ?
O6 Fe4 O1 98.9(3) 7_566 . ?
O2 Fe4 O1 86.4(3) . . ?
O6 Fe4 O82 92.2(4) 7_566 7_566 ?
O2 Fe4 O82 166.7(3) . 7_566 ?
O1 Fe4 O82 93.0(3) . 7_566 ?
O6 Fe4 O92 92.8(3) 7_566 7_566 ?
O2 Fe4 O92 95.0(3) . 7_566 ?
O1 Fe4 O92 167.7(3) . 7_566 ?
O82 Fe4 O92 82.8(4) 7_566 7_566 ?
O6 Fe4 O7 178.2(4) 7_566 . ?
O2 Fe4 O7 78.6(3) . . ?
O1 Fe4 O7 79.3(3) . . ?
O82 Fe4 O7 88.2(3) 7_566 . ?
O92 Fe4 O7 88.9(3) 7_566 . ?
O6 Fe4 Fe1 91.1(2) 7_566 . ?
O2 Fe4 Fe1 44.6(2) . . ?
O1 Fe4 Fe1 44.7(2) . . ?
O82 Fe4 Fe1 137.5(3) 7_566 . ?
O92 Fe4 Fe1 139.3(3) 7_566 . ?
O7 Fe4 Fe1 87.4(2) . . ?
O61 Fe5 O2 103.0(4) . . ?
O61 Fe5 O51 95.4(4) . . ?
O2 Fe5 O51 105.6(4) . . ?
O61 Fe5 O42 89.3(4) . . ?
O2 Fe5 O42 160.5(3) . . ?
O51 Fe5 O42 87.9(4) . . ?
O61 Fe5 O5 168.9(4) . . ?
O2 Fe5 O5 81.2(3) . . ?
O51 Fe5 O5 93.3(4) . . ?
O42 Fe5 O5 84.1(3) . . ?
O61 Fe5 O7 89.0(4) . . ?
O2 Fe5 O7 79.3(3) . . ?
O51 Fe5 O7 172.4(4) . . ?
O42 Fe5 O7 86.0(3) . . ?
O5 Fe5 O7 81.7(3) . . ?
O1 Fe6 O32 105.1(4) . . ?
O1 Fe6 O22 104.3(4) . . ?
O32 Fe6 O22 94.2(4) . . ?
O1 Fe6 O41 162.2(4) . . ?
O32 Fe6 O41 87.3(4) . . ?
O22 Fe6 O41 87.2(4) . . ?
O1 Fe6 O7 81.2(3) . . ?
O32 Fe6 O7 90.9(4) . . ?
O22 Fe6 O7 171.3(4) . . ?
O41 Fe6 O7 86.0(4) . . ?
O1 Fe6 O5 81.6(3) . . ?
O32 Fe6 O5 169.0(4) . . ?
O22 Fe6 O5 92.5(4) . . ?
O41 Fe6 O5 84.4(4) . . ?
O7 Fe6 O5 81.5(3) . . ?
Fe6 O1 Fe1 102.5(3) . . ?
Fe6 O1 Fe4 102.4(4) . . ?
Fe1 O1 Fe4 90.2(3) . . ?
Fe6 O1 La1 113.9(3) . . ?
Fe1 O1 La1 122.7(3) . . ?
Fe4 O1 La1 120.8(3) . . ?
Fe5 O2 Fe4 104.2(3) . . ?
Fe5 O2 Fe1 102.4(3) . . ?
Fe4 O2 Fe1 91.2(3) . . ?
Fe5 O2 La2 115.1(3) . 7_566 ?
Fe4 O2 La2 118.6(3) . 7_566 ?
Fe1 O2 La2 121.5(3) . 7_566 ?
Fe3 O3 Fe2 123.9(4) . 7_566 ?
Fe3 O3 La1 105.9(3) . . ?
Fe2 O3 La1 103.5(3) 7_566 . ?
Fe3 O3 La2 103.8(3) . . ?
Fe2 O3 La2 105.7(3) 7_566 . ?
La1 O3 La2 114.4(3) . . ?
Fe1 O4 Fe2 131.8(4) . . ?
Fe1 O4 Fe3 130.4(4) . . ?
Fe2 O4 Fe3 95.1(3) . . ?
Fe1 O5 Fe5 96.4(3) . . ?
Fe1 O5 Fe6 95.8(3) . . ?
Fe5 O5 Fe6 97.7(3) . . ?
Fe4 O6 Fe2 132.4(4) 7_566 . ?
Fe4 O6 Fe3 131.8(4) 7_566 . ?
Fe2 O6 Fe3 94.5(3) . . ?
Fe4 O7 Fe6 96.6(3) . . ?
Fe4 O7 Fe5 97.5(3) . . ?
Fe6 O7 Fe5 97.3(3) . . ?
C1 O8 La1 157.0(13) . . ?
C1 O9 La2 132.1(11) . . ?
C11 O11 La1 134.2(12) . . ?
C11 O12 La2 149.9(12) . . ?
C21 O21 La1 143.5(10) . . ?
C21 O22 Fe6 130.5(10) . . ?
C31 O31 La1 144.1(10) . . ?
C31 O32 Fe6 133.1(10) . . ?
C41 O41 Fe6 131.9(9) . . ?
C41 O42 Fe5 129.8(9) . . ?
C51 O51 Fe5 126.8(9) . . ?
C51 O52 La2 150.6(9) . 7_566 ?
C61 O61 Fe5 133.4(9) . . ?
C61 O62 La2 142.3(9) . 7_566 ?
C71 O71 Fe1 123.8(9) . . ?
C71 O72 Fe2 121.5(8) . . ?
C71 O72 La2 125.0(8) . 7_566 ?
Fe2 O72 La2 99.7(3) . 7_566 ?
C81 O81 Fe2 121.4(8) . . ?
C81 O81 La1 126.1(8) . 7_566 ?
Fe2 O81 La1 99.2(3) . 7_566 ?
C81 O82 Fe4 126.4(9) . 7_566 ?
C91 O91 Fe3 121.5(8) . . ?
C91 O91 La2 126.1(8) . . ?
Fe3 O91 La2 99.1(3) . . ?
C91 O92 Fe4 124.6(9) . 7_566 ?
C101 O101 Fe2 126.0(9) . . ?
C101 O102 Fe3 126.4(9) . . ?
C111 O111 Fe1 123.9(9) . . ?
C111 O112 Fe3 122.3(8) . . ?
C111 O112 La1 124.2(8) . . ?
Fe3 O112 La1 99.0(3) . . ?
O9 C1 O8 120.7(17) . . ?
O9 C1 C2 118.5(16) . . ?
O8 C1 C2 120.8(17) . . ?
C3 C2 C7 116.7(18) . . ?
C3 C2 C1 124.6(17) . . ?
C7 C2 C1 118.7(18) . . ?
C2 C3 C4 123(2) . . ?
C2 C3 H3A 118.3 . . ?
C4 C3 H3A 118.3 . . ?
C5 C4 C3 117(3) . . ?
C5 C4 H4A 121.5 . . ?
C3 C4 H4A 121.5 . . ?
C6 C5 C4 124(4) . . ?
C6 C5 H5A 118.0 . . ?
C4 C5 H5A 118.0 . . ?
C5 C6 C7 118(4) . . ?
C5 C6 H6A 121.0 . . ?
C7 C6 H6A 121.0 . . ?
C2 C7 C6 120(2) . . ?
C2 C7 H7A 120.0 . . ?
C6 C7 H7A 120.0 . . ?
O11 C11 O12 124.4(17) . . ?
O11 C11 C12 118.3(17) . . ?
O12 C11 C12 117.2(17) . . ?
C17 C12 C13 114.8(17) . . ?
C17 C12 C11 122.3(17) . . ?
C13 C12 C11 122.4(16) . . ?
C14 C13 C12 120(2) . . ?
C14 C13 H13A 119.8 . . ?
C12 C13 H13A 119.8 . . ?
C15 C14 C13 120(3) . . ?
C15 C14 H14A 119.8 . . ?
C13 C14 H14A 119.8 . . ?
C14 C15 C16 124(3) . . ?
C14 C15 H15A 118.0 . . ?
C16 C15 H15A 118.0 . . ?
C15 C16 C17 116(3) . . ?
C15 C16 H16A 122.0 . . ?
C17 C16 H16A 122.0 . . ?
C12 C17 C16 124(2) . . ?
C12 C17 H17A 117.9 . . ?
C16 C17 H17A 117.9 . . ?
O21 C21 O22 127.1(14) . . ?
O21 C21 C22 117.6(15) . . ?
O22 C21 C22 115.2(14) . . ?
C23 C22 C27 117.7(19) . . ?
C23 C22 C21 122.6(17) . . ?
C27 C22 C21 119.6(18) . . ?
C22 C23 C24 124(2) . . ?
C22 C23 H23A 118.1 . . ?
C24 C23 H23A 118.1 . . ?
C25A C24 C23 119(4) . . ?
C25A C24 C25 38(7) . . ?
C23 C24 C25 110(5) . . ?
C25A C24 H24A 105.3 . . ?
C23 C24 H24A 125.0 . . ?
C25 C24 H24A 125.0 . . ?
C26 C25 C24 111(10) . . ?
C26 C25 H25A 124.3 . . ?
C24 C25 H25A 125.1 . . ?
C25 C26 C27 134(10) . . ?
C25 C26 H26A 113.3 . . ?
C27 C26 H26A 112.7 . . ?
C24 C25A C26A 124(7) . . ?
C24 C25A H25B 117.9 . . ?
C26A C25A H25B 118.3 . . ?
C25A C26A C27 92(6) . . ?
C25A C26A H26B 133.6 . . ?
C27 C26A H26B 134.5 . . ?
C22 C27 C26 116(3) . . ?
C22 C27 C26A 108(3) . . ?
C26 C27 C26A 56(7) . . ?
C22 C27 H27A 121.9 . . ?
C26 C27 H27A 121.9 . . ?
C26A C27 H27A 103.2 . . ?
O31 C31 O32 124.8(14) . . ?
O31 C31 C32 118.2(15) . . ?
O32 C31 C32 116.9(14) . . ?
C37 C32 C33 117.4(19) . . ?
C37 C32 C31 121.8(16) . . ?
C33 C32 C31 120.7(18) . . ?
C32 C33 C34 121(3) . . ?
C32 C33 H33A 119.7 . . ?
C34 C33 H33A 119.7 . . ?
C35 C34 C33 122(5) . . ?
C35 C34 H34A 119.2 . . ?
C33 C34 H34A 119.2 . . ?
C34 C35 C36 119(5) . . ?
C34 C35 H35A 120.3 . . ?
C36 C35 H35A 120.3 . . ?
C35 C36 C37 121(3) . . ?
C35 C36 H36A 119.6 . . ?
C37 C36 H36A 119.7 . . ?
C32 C37 C36 120(2) . . ?
C32 C37 H37A 120.0 . . ?
C36 C37 H37A 120.0 . . ?
O41 C41 O42 124.7(13) . . ?
O41 C41 C42 114.8(13) . . ?
O42 C41 C42 120.5(14) . . ?
C43 C42 C47 119.0(13) . . ?
C43 C42 C41 122.2(14) . . ?
C47 C42 C41 118.6(13) . . ?
C42 C43 C44 120.8(16) . . ?
C42 C43 H43A 119.6 . . ?
C44 C43 H43A 119.6 . . ?
C45 C44 C43 120.4(18) . . ?
C45 C44 H44A 119.8 . . ?
C43 C44 H44A 119.8 . . ?
C44 C45 C46 120.5(17) . . ?
C44 C45 H45A 119.8 . . ?
C46 C45 H45A 119.8 . . ?
C45 C46 C47 120.5(15) . . ?
C45 C46 H46A 119.7 . . ?
C47 C46 H46A 119.7 . . ?
C46 C47 C42 118.6(14) . . ?
C46 C47 H47A 120.7 . . ?
C42 C47 H47A 120.7 . . ?
O52 C51 O51 126.3(12) . . ?
O52 C51 C52 117.1(12) . . ?
O51 C51 C52 116.6(12) . . ?
C53 C52 C57A 115(2) . . ?
C53 C52 C57 123(2) . . ?
C57A C52 C57 36.8(19) . . ?
C53 C52 C51 119.9(14) . . ?
C57A C52 C51 123(2) . . ?
C57 C52 C51 113.7(18) . . ?
C52 C53 C54 121.4(17) . . ?
C52 C53 H53A 119.3 . . ?
C54 C53 H53A 119.3 . . ?
C55 C54 C53 118.4(19) . . ?
C55 C54 H54A 120.8 . . ?
C53 C54 H54A 120.8 . . ?
C56A C55 C54 114(3) . . ?
C56A C55 C56 43(3) . . ?
C54 C55 C56 118(2) . . ?
C56A C55 H55A 107.8 . . ?
C54 C55 H55A 121.0 . . ?
C56 C55 H55A 121.0 . . ?
C57 C56 C55 116(3) . . ?
C57 C56 H56A 121.9 . . ?
C55 C56 H56A 121.9 . . ?
C52 C57 C56 116(3) . . ?
C52 C57 H57A 122.1 . . ?
C56 C57 H57A 122.1 . . ?
C55 C56A C57A 120(4) . . ?
C55 C56A H56B 119.9 . . ?
C57A C56A H56B 119.9 . . ?
C52 C57A C56A 121(3) . . ?
C52 C57A H57B 119.3 . . ?
C56A C57A H57B 119.3 . . ?
O62 C61 O61 126.8(13) . . ?
O62 C61 C62 118.3(13) . . ?
O61 C61 C62 114.8(13) . . ?
C67 C62 C63 116.5(15) . . ?
C67 C62 C61 122.1(15) . . ?
C63 C62 C61 121.4(15) . . ?
C62 C63 C64 119.8(19) . . ?
C62 C63 H63A 120.1 . . ?
C64 C63 H63A 120.1 . . ?
C65 C64 C63 117(2) . . ?
C65 C64 H64A 121.5 . . ?
C63 C64 H64A 121.5 . . ?
C66 C65 C64 121(4) . . ?
C66 C65 H65A 119.3 . . ?
C64 C65 H65A 119.3 . . ?
C65 C66 C67 122(3) . . ?
C65 C66 H66A 119.1 . . ?
C67 C66 H66A 119.1 . . ?
C62 C67 C66 123(2) . . ?
C62 C67 H67A 118.3 . . ?
C66 C67 H67A 118.3 . . ?
O71 C71 O72 124.3(13) . . ?
O71 C71 C72 117.6(13) . . ?
O72 C71 C72 118.0(13) . . ?
C77A C72 C73 110.1(18) . . ?
C77A C72 C77 30(3) . . ?
C73 C72 C77 129.6(19) . . ?
C77A C72 C71 130(2) . . ?
C73 C72 C71 119.3(15) . . ?
C77 C72 C71 109.6(17) . . ?
C72 C73 C74 121.3(18) . . ?
C72 C73 H73A 119.4 . . ?
C74 C73 H73A 119.4 . . ?
C75A C74 C73 117(3) . . ?
C75A C74 C75 34(3) . . ?
C73 C74 C75 119(2) . . ?
C75A C74 H74A 111.6 . . ?
C73 C74 H74A 120.5 . . ?
C75 C74 H74A 120.5 . . ?
C76 C75 C74 110(3) . . ?
C76 C75 H75A 124.8 . . ?
C74 C75 H75A 124.8 . . ?
C75 C76 C77 130(4) . . ?
C75 C76 H76A 114.9 . . ?
C77 C76 H76A 114.9 . . ?
C72 C77 C76 107(3) . . ?
C72 C77 H77A 126.3 . . ?
C76 C77 H77A 126.3 . . ?
C74 C75A C76A 130(4) . . ?
C74 C75A H75B 115.2 . . ?
C76A C75A H75B 115.2 . . ?
C77A C76A C75A 102(4) . . ?
C77A C76A H76B 129.1 . . ?
C75A C76A H76B 129.1 . . ?
C72 C77A C76A 133(4) . . ?
C72 C77A H77B 113.3 . . ?
C76A C77A H77B 113.3 . . ?
O82 C81 O81 121.0(14) . . ?
O82 C81 C82 120.8(14) . . ?
O81 C81 C82 118.2(13) . . ?
C83 C82 C87 121.2(17) . . ?
C83 C82 C81 120.5(16) . . ?
C87 C82 C81 118.3(16) . . ?
C82 C83 C84 122(2) . . ?
C82 C83 H83A 119.2 . . ?
C84 C83 H83A 119.2 . . ?
C85 C84 C83 120(2) . . ?
C85 C84 H84A 119.8 . . ?
C83 C84 H84A 119.8 . . ?
C84 C85 C86 121(2) . . ?
C84 C85 H85A 119.5 . . ?
C86 C85 H85A 119.5 . . ?
C85 C86 C87 118(2) . . ?
C85 C86 H86A 120.9 . . ?
C87 C86 H86A 120.9 . . ?
C82 C87 C86 117.6(19) . . ?
C82 C87 H87A 121.2 . . ?
C86 C87 H87A 121.2 . . ?
O92 C91 O91 121.8(14) . . ?
O92 C91 C92 120.4(14) . . ?
O91 C91 C92 117.7(13) . . ?
C97 C92 C93 121.6(16) . . ?
C97 C92 C91 121.0(15) . . ?
C93 C92 C91 117.3(15) . . ?
C92 C93 C94 117.6(17) . . ?
C92 C93 H93A 121.2 . . ?
C94 C93 H93A 121.2 . . ?
C95 C94 C93 122(2) . . ?
C95 C94 H94A 119.2 . . ?
C93 C94 H94A 119.2 . . ?
C94 C95 C96 119(2) . . ?
C94 C95 H95A 120.6 . . ?
C96 C95 H95A 120.6 . . ?
C95 C96 C97 121.6(19) . . ?
C95 C96 H96A 119.2 . . ?
C97 C96 H96A 119.2 . . ?
C92 C97 C96 118.8(17) . . ?
C92 C97 H97A 120.6 . . ?
C96 C97 H97A 120.6 . . ?
O102 C101 O101 124.4(14) . . ?
O102 C101 C102 119.8(15) . . ?
O101 C101 C102 115.7(15) . . ?
C103 C102 C107 119.9(16) . . ?
C103 C102 C101 121.9(16) . . ?
C107 C102 C101 118.2(16) . . ?
C102 C103 C104 121.2(18) . . ?
C102 C103 H10A 119.4 . . ?
C104 C103 H10A 119.4 . . ?
C105 C104 C103 121(2) . . ?
C105 C104 H10B 119.4 . . ?
C103 C104 H10B 119.4 . . ?
C104 C105 C106 120(2) . . ?
C104 C105 H10C 120.2 . . ?
C106 C105 H10C 120.2 . . ?
C105 C106 C107 118(2) . . ?
C105 C106 H10D 120.8 . . ?
C107 C106 H10D 120.8 . . ?
C102 C107 C106 120(2) . . ?
C102 C107 H10E 120.2 . . ?
C106 C107 H10E 120.2 . . ?
O111 C111 O112 125.3(13) . . ?
O111 C111 C112 117.6(14) . . ?
O112 C111 C112 117.0(14) . . ?
C117 C112 C113 120.1(16) . . ?
C117 C112 C111 120.6(15) . . ?
C113 C112 C111 119.3(15) . . ?
C114 C113 C112 120.5(18) . . ?
C114 C113 H11A 119.8 . . ?
C112 C113 H11A 119.8 . . ?
C113 C114 C115 119(2) . . ?
C113 C114 H11B 120.3 . . ?
C115 C114 H11B 120.3 . . ?
C116 C115 C114 118(2) . . ?
C116 C115 H11C 120.9 . . ?
C114 C115 H11C 120.9 . . ?
C115 C116 C117 123(2) . . ?
C115 C116 H11D 118.6 . . ?
C117 C116 H11D 118.6 . . ?
C112 C117 C116 118.9(19) . . ?
C112 C117 H11E 120.6 . . ?
C116 C117 H11E 120.6 . . ?

loop_
_geom_bond_atom_site_label_1
_geom_bond_atom_site_label_2
_geom_bond_distance
_geom_bond_site_symmetry_2
_geom_bond_publ_flag
La1 O8 2.425(10) . ?
La1 O21 2.454(10) . ?
La1 O31 2.486(9) . ?
La1 O11 2.509(11) . ?
La1 O3 2.518(7) . ?
La1 O81 2.538(9) 7_566 ?
La1 O112 2.584(9) . ?
La1 O1 2.664(8) . ?
La1 Fe2 3.548(2) 7_566 ?
La1 Fe3 3.596(2) . ?
La2 O52 2.417(9) 7_566 ?
La2 O12 2.421(10) . ?
La2 O62 2.497(9) 7_566 ?
La2 O9 2.513(10) . ?
La2 O3 2.533(7) . ?
La2 O91 2.543(9) . ?
La2 O72 2.594(9) 7_566 ?
La2 O2 2.670(7) 7_566 ?
La2 Fe3 3.558(2) . ?
Fe1 O4 1.831(8) . ?
Fe1 O71 2.058(10) . ?
Fe1 O2 2.060(8) . ?
Fe1 O1 2.065(8) . ?
Fe1 O111 2.066(9) . ?
Fe1 O5 2.108(8) . ?
Fe1 Fe4 2.933(3) . ?
Fe2 O4 1.923(7) . ?
Fe2 O6 1.941(8) . ?
Fe2 O3 1.980(8) 7_566 ?
Fe2 O101 2.097(9) . ?
Fe2 O81 2.104(8) . ?
Fe2 O72 2.116(8) . ?
Fe2 Fe3 2.854(3) . ?
Fe2 La1 3.548(2) 7_566 ?
Fe3 O6 1.944(8) . ?
Fe3 O4 1.945(8) . ?
Fe3 O3 1.967(8) . ?
Fe3 O102 2.092(9) . ?
Fe3 O91 2.119(8) . ?
Fe3 O112 2.128(8) . ?
Fe4 O6 1.845(8) 7_566 ?
Fe4 O2 2.044(8) . ?
Fe4 O1 2.074(8) . ?
Fe4 O82 2.078(9) 7_566 ?
Fe4 O92 2.087(9) 7_566 ?
Fe4 O7 2.092(8) . ?
Fe5 O61 1.953(10) . ?
Fe5 O2 1.976(7) . ?
Fe5 O51 1.992(9) . ?
Fe5 O42 2.075(9) . ?
Fe5 O5 2.110(8) . ?
Fe5 O7 2.127(8) . ?
Fe6 O1 1.962(7) . ?
Fe6 O32 1.963(9) . ?
Fe6 O22 1.974(10) . ?
Fe6 O41 2.029(9) . ?
Fe6 O7 2.123(9) . ?
Fe6 O5 2.126(8) . ?
O2 La2 2.670(7) 7_566 ?
O3 Fe2 1.980(8) 7_566 ?
O6 Fe4 1.845(8) 7_566 ?
O8 C1 1.259(18) . ?
O9 C1 1.252(18) . ?
O11 C11 1.251(19) . ?
O12 C11 1.255(19) . ?
O21 C21 1.220(15) . ?
O22 C21 1.273(16) . ?
O31 C31 1.242(16) . ?
O32 C31 1.272(16) . ?
O41 C41 1.268(16) . ?
O42 C41 1.275(15) . ?
O51 C51 1.278(14) . ?
O52 C51 1.230(14) . ?
O52 La2 2.417(9) 7_566 ?
O61 C61 1.289(15) . ?
O62 C61 1.236(15) . ?
O62 La2 2.497(9) 7_566 ?
O71 C71 1.241(15) . ?
O72 C71 1.290(15) . ?
O72 La2 2.594(9) 7_566 ?
O81 C81 1.321(15) . ?
O81 La1 2.538(8) 7_566 ?
O82 C81 1.252(15) . ?
O82 Fe4 2.078(9) 7_566 ?
O91 C91 1.298(15) . ?
O92 C91 1.257(15) . ?
O92 Fe4 2.087(9) 7_566 ?
O101 C101 1.282(16) . ?
O102 C101 1.254(16) . ?
O111 C111 1.238(16) . ?
O112 C111 1.281(15) . ?
C1 C2 1.45(2) . ?
C2 C3 1.32(2) . ?
C2 C7 1.37(2) . ?
C3 C4 1.39(3) . ?
C3 H3A 0.9300 . ?
C4 C5 1.34(4) . ?
C4 H4A 0.9300 . ?
C5 C6 1.25(5) . ?
C5 H5A 0.9300 . ?
C6 C7 1.44(4) . ?
C6 H6A 0.9300 . ?
C7 H7A 0.9300 . ?
C11 C12 1.47(2) . ?
C12 C17 1.37(2) . ?
C12 C13 1.40(2) . ?
C13 C14 1.38(3) . ?
C13 H13A 0.9300 . ?
C14 C15 1.27(3) . ?
C14 H14A 0.9300 . ?
C15 C16 1.36(4) . ?
C15 H15A 0.9300 . ?
C16 C17 1.37(3) . ?
C16 H16A 0.9300 . ?
C17 H17A 0.9300 . ?
C21 C22 1.50(2) . ?
C22 C23 1.35(2) . ?
C22 C27 1.35(3) . ?
C23 C24 1.39(2) . ?
C23 H23A 0.9300 . ?
C24 C25A 1.32(8) . ?
C24 C25 1.71(14) . ?
C24 H24A 0.9300 . ?
C25 C26 1.07(18) . ?
C25 H25A 0.9300 . ?
C26 C27 1.45(9) . ?
C26 H26A 0.9300 . ?
C25A C26A 1.54(12) . ?
C25A H25B 0.9300 . ?
C26A C27 1.89(7) . ?
C26A H26B 0.9300 . ?
C27 H27A 0.9300 . ?
C31 C32 1.52(2) . ?
C32 C37 1.34(2) . ?
C32 C33 1.36(2) . ?
C33 C34 1.39(4) . ?
C33 H33A 0.9300 . ?
C34 C35 1.28(5) . ?
C34 H34A 0.9300 . ?
C35 C36 1.33(4) . ?
C35 H35A 0.9300 . ?
C36 C37 1.41(3) . ?
C36 H36A 0.9300 . ?
C37 H37A 0.9300 . ?
C41 C42 1.493(17) . ?
C42 C43 1.346(18) . ?
C42 C47 1.393(18) . ?
C43 C44 1.38(2) . ?
C43 H43A 0.9300 . ?
C44 C45 1.34(2) . ?
C44 H44A 0.9300 . ?
C45 C46 1.34(2) . ?
C45 H45A 0.9300 . ?
C46 C47 1.394(17) . ?
C46 H46A 0.9300 . ?
C47 H47A 0.9300 . ?
C51 C52 1.524(17) . ?
C52 C53 1.328(19) . ?
C52 C57A 1.34(5) . ?
C52 C57 1.42(4) . ?
C53 C54 1.41(2) . ?
C53 H53A 0.9300 . ?
C54 C55 1.34(2) . ?
C54 H54A 0.9300 . ?
C55 C56A 1.31(5) . ?
C55 C56 1.57(3) . ?
C55 H55A 0.9300 . ?
C56 C57 1.43(5) . ?
C56 H56A 0.9300 . ?
C57 H57A 0.9300 . ?
C56A C57A 1.37(6) . ?
C56A H56B 0.9300 . ?
C57A H57B 0.9300 . ?
C61 C62 1.501(17) . ?
C62 C67 1.337(19) . ?
C62 C63 1.40(2) . ?
C63 C64 1.42(3) . ?
C63 H63A 0.9300 . ?
C64 C65 1.41(4) . ?
C64 H64A 0.9300 . ?
C65 C66 1.25(4) . ?
C65 H65A 0.9300 . ?
C66 C67 1.36(3) . ?
C66 H66A 0.9300 . ?
C67 H67A 0.9300 . ?
C71 C72 1.515(19) . ?
C72 C77A 1.31(4) . ?
C72 C73 1.34(2) . ?
C72 C77 1.42(4) . ?
C73 C74 1.38(3) . ?
C73 H73A 0.9300 . ?
C74 C75A 1.14(6) . ?
C74 C75 1.61(4) . ?
C74 H74A 0.9300 . ?
C75 C76 1.41(6) . ?
C75 H75A 0.9300 . ?
C76 C77 1.55(5) . ?
C76 H76A 0.9300 . ?
C77 H77A 0.9300 . ?
C75A C76A 1.47(6) . ?
C75A H75B 0.9300 . ?
C76A C77A 1.32(5) . ?
C76A H76B 0.9300 . ?
C77A H77B 0.9300 . ?
C81 C82 1.485(19) . ?
C82 C83 1.31(2) . ?
C82 C87 1.37(2) . ?
C83 C84 1.36(2) . ?
C83 H83A 0.9300 . ?
C84 C85 1.33(3) . ?
C84 H84A 0.9300 . ?
C85 C86 1.36(3) . ?
C85 H85A 0.9300 . ?
C86 C87 1.44(2) . ?
C86 H86A 0.9300 . ?
C87 H87A 0.9300 . ?
C91 C92 1.502(19) . ?
C92 C97 1.339(19) . ?
C92 C93 1.364(19) . ?
C93 C94 1.41(2) . ?
C93 H93A 0.9300 . ?
C94 C95 1.34(2) . ?
C94 H94A 0.9300 . ?
C95 C96 1.34(2) . ?
C95 H95A 0.9300 . ?
C96 C97 1.39(2) . ?
C96 H96A 0.9300 . ?
C97 H97A 0.9300 . ?
C101 C102 1.506(19) . ?
C102 C103 1.352(19) . ?
C102 C107 1.37(2) . ?
C103 C104 1.36(2) . ?
C103 H10A 0.9300 . ?
C104 C105 1.34(3) . ?
C104 H10B 0.9300 . ?
C105 C106 1.41(3) . ?
C105 H10C 0.9300 . ?
C106 C107 1.41(2) . ?
C106 H10D 0.9300 . ?
C107 H10E 0.9300 . ?
C111 C112 1.531(18) . ?
C112 C117 1.35(2) . ?
C112 C113 1.39(2) . ?
C113 C114 1.37(2) . ?
C113 H11A 0.9300 . ?
C114 C115 1.40(3) . ?
C114 H11B 0.9300 . ?
C115 C116 1.35(3) . ?
C115 H11C 0.9300 . ?
C116 C117 1.38(2) . ?
C116 H11D 0.9300 . ?
C117 H11E 0.9300 . ?
